data_7202334
loop_
_publ_author_name
'Sun, Hao-Ling'
'Wang, Zhe-Ming'
'Gao, Song'
'Batten, Stuart R.'

_publ_section_title
;
 Transition metal coordination frameworks with bridges of
 1,2-bis(4-pyridyl)ethane-N,N&#x2032;-dioxide incorporating anions of
 different size
;
_journal_issue 12
_journal_name_full CrystEngComm
_journal_page_first 1796
_journal_paper_doi 10.1039/b810245g
_journal_volume 10
_journal_year 2008
_chemical_formula_sum 'C36 H36 Cl2 Mn N6 O14'
_chemical_formula_weight 902.55
_chemical_name_systematic
;
?
;
_space_group_IT_number 147
_symmetry_cell_setting trigonal
_symmetry_space_group_name_Hall '-P 3'
_symmetry_space_group_name_H-M 'P -3'
_atom_sites_solution_hydrogens geom
_atom_sites_solution_primary direct
_atom_sites_solution_secondary difmap
_audit_creation_method SHELXL-97
_cell_angle_alpha 90.00
_cell_angle_beta 90.00
_cell_angle_gamma 120.00
_cell_formula_units_Z 1
_cell_length_a 13.6564(4)
_cell_length_b 13.6564(4)
_cell_length_c 6.1296(2)
_cell_measurement_reflns_used 15800
_cell_measurement_temperature 293(2)
_cell_measurement_theta_max 27.485
_cell_measurement_theta_min 3.395
_cell_volume 990.00(5)
_computing_cell_refinement 'HKL Scalepack (Otwinowski & Minor, 1997)'
_computing_data_collection 'KappaCCD (Nonius B. V., 1998)'
_computing_data_reduction 'HKL Denzo (Otwinowski & Minor, 1997) & maXus (Mackay et al., 1998)'
_computing_molecular_graphics 'Bruker SHELXTL V5.1 (Sheldrick, 1998)'
_computing_publication_material 'SHELXL-97 (Sheldrick, 1997)'
_computing_structure_refinement 'SHELXL-97 (Sheldrick, 1997)'
_computing_structure_solution 'SHELXS-97 (Sheldrick, 1997)'
_diffrn_ambient_temperature 293(2)
_diffrn_detector_area_resol_mean 0.76
_diffrn_measured_fraction_theta_full 0.998
_diffrn_measured_fraction_theta_max 0.998
_diffrn_measurement_device_type 'NONIUS KappaCCD'
_diffrn_measurement_method CCD
_diffrn_radiation_monochromator graphite
_diffrn_radiation_source 'fine-focus sealed tube'
_diffrn_radiation_type MoK\a
_diffrn_radiation_wavelength 0.71073
_diffrn_reflns_av_R_equivalents 0.0580
_diffrn_reflns_av_sigmaI/netI 0.0303
_diffrn_reflns_limit_h_max 17
_diffrn_reflns_limit_h_min -17
_diffrn_reflns_limit_k_max 17
_diffrn_reflns_limit_k_min -17
_diffrn_reflns_limit_l_max 7
_diffrn_reflns_limit_l_min -7
_diffrn_reflns_number 18384
_diffrn_reflns_theta_full 27.40
_diffrn_reflns_theta_max 27.40
_diffrn_reflns_theta_min 3.45
_exptl_absorpt_coefficient_mu 0.544
_exptl_absorpt_correction_T_max 0.941
_exptl_absorpt_correction_T_min 0.830
_exptl_absorpt_correction_type empirical
_exptl_absorpt_process_details '(Blessing, 1995, 1997)'
_exptl_crystal_colour 'light yellow'
_exptl_crystal_density_diffrn 1.514
_exptl_crystal_density_method 'not measured'
_exptl_crystal_description block
_exptl_crystal_F_000 465
_exptl_crystal_size_max 0.35
_exptl_crystal_size_mid 0.25
_exptl_crystal_size_min 0.12
_refine_diff_density_max 0.608
_refine_diff_density_min -0.572
_refine_diff_density_rms 0.067
_refine_ls_extinction_method none
_refine_ls_goodness_of_fit_ref 1.107
_refine_ls_hydrogen_treatment constr
_refine_ls_matrix_type full
_refine_ls_number_parameters 90
_refine_ls_number_reflns 1517
_refine_ls_number_restraints 0
_refine_ls_restrained_S_all 1.107
_refine_ls_R_factor_all 0.0718
_refine_ls_R_factor_gt 0.0550
_refine_ls_shift/su_max 0.000
_refine_ls_shift/su_mean 0.000
_refine_ls_structure_factor_coef Fsqd
_refine_ls_weighting_details 'calc w=1/[\s^2^(Fo^2^)+(0.1240P)^2^+0.0000P] where P=(Fo^2^+2Fc^2^)/3'
_refine_ls_weighting_scheme calc
_refine_ls_wR_factor_gt 0.1766
_refine_ls_wR_factor_ref 0.1851
_reflns_number_gt 1132
_reflns_number_total 1517
_reflns_threshold_expression >2sigma(I)
_cod_data_source_file b810245g.txt
_cod_data_source_block last-1
_cod_depositor_comments
;
The following automatic conversions were performed:
'_symmetry_cell_setting' value 'Trigonal' changed to 'trigonal' according
to '/home/saulius/struct/CIF-dictionaries/cif_core.dic' dictionary named
'cif_core.dic' version 2.4.1 from 2010-06-29.

Automatic conversion script
Id: cif_fix_enum 1527 2010-12-29 10:47:43Z saulius 
;
_cod_original_sg_symbol_H-M P-3
_cod_database_code 7202334

loop_
_symmetry_equiv_pos_as_xyz
'x, y, z'
'-y, x-y, z'
'-x+y, -x, z'
'-x, -y, -z'
'y, -x+y, -z'
'x-y, x, -z'

loop_
_atom_site_label
_atom_site_type_symbol
_atom_site_fract_x
_atom_site_fract_y
_atom_site_fract_z
_atom_site_U_iso_or_equiv
_atom_site_adp_type
_atom_site_occupancy
_atom_site_symmetry_multiplicity
_atom_site_calc_flag
_atom_site_refinement_flags
_atom_site_disorder_assembly
_atom_site_disorder_group
Mn1 Mn 0.0000 0.0000 0.5000 0.0336(3) Uani 1 6 d S . .
Cl1 Cl 0.3333 0.6667 0.7384(4) 0.0884(6) Uani 1 3 d S . .
O1 O 0.10531(15) 0.15388(15) 0.3163(3) 0.0479(5) Uani 1 1 d . . .
O2 O 0.4329(5) 0.7483(6) 0.6564(14) 0.274(4) Uani 1 1 d . . .
O3 O 0.3333 0.6667 0.9518(15) 0.280(7) Uani 1 3 d S . .
N1 N 0.07991(17) 0.23494(17) 0.2778(3) 0.0409(5) Uani 1 1 d . . .
C1 C -0.0209(3) 0.2099(2) 0.1992(4) 0.0497(7) Uani 1 1 d . . .
H1 H -0.0753 0.1346 0.1758 0.060 Uiso 1 1 calc R . .
C2 C -0.0458(3) 0.2933(2) 0.1523(5) 0.0551(8) Uani 1 1 d . . .
H2 H -0.1172 0.2742 0.1006 0.066 Uiso 1 1 calc R . .
C3 C 0.0361(3) 0.4070(2) 0.1819(4) 0.0530(8) Uani 1 1 d . . .
C4 C 0.0125(3) 0.5000(3) 0.1210(5) 0.0628(9) Uani 1 1 d . . .
H4A H 0.0774 0.5723 0.1593 0.075 Uiso 1 1 calc R . .
H4B H -0.0516 0.4913 0.2047 0.075 Uiso 1 1 calc R . .
C5 C 0.1381(3) 0.4284(2) 0.2670(5) 0.0619(8) Uani 1 1 d . . .
H5 H 0.1945 0.5028 0.2912 0.074 Uiso 1 1 calc R . .
C6 C 0.1582(3) 0.3427(2) 0.3166(5) 0.0566(8) Uani 1 1 d . . .
H6 H 0.2270 0.3593 0.3782 0.068 Uiso 1 1 calc R . .

loop_
_atom_site_aniso_label
_atom_site_aniso_U_11
_atom_site_aniso_U_22
_atom_site_aniso_U_33
_atom_site_aniso_U_23
_atom_site_aniso_U_13
_atom_site_aniso_U_12
Mn1 0.0297(4) 0.0297(4) 0.0414(5) 0.000 0.000 0.01483(19)
Cl1 0.0743(7) 0.0743(7) 0.1165(14) 0.000 0.000 0.0372(4)
O1 0.0481(11) 0.0415(10) 0.0616(12) 0.0168(8) 0.0134(8) 0.0280(9)
O2 0.125(4) 0.203(6) 0.391(9) -0.094(6) 0.125(5) 0.005(4)
O3 0.377(12) 0.377(12) 0.085(5) 0.000 0.000 0.189(6)
N1 0.0462(12) 0.0357(11) 0.0444(12) 0.0078(8) 0.0056(9) 0.0231(10)
C1 0.0527(17) 0.0362(13) 0.0580(16) 0.0035(11) -0.0068(12) 0.0206(12)
C2 0.0582(17) 0.0448(16) 0.0673(18) 0.0044(13) -0.0107(14) 0.0296(14)
C3 0.074(2) 0.0410(15) 0.0507(15) 0.0010(11) -0.0056(13) 0.0342(15)
C4 0.092(2) 0.0448(16) 0.0647(18) 0.0006(13) -0.0068(17) 0.0436(17)
C5 0.0642(19) 0.0372(15) 0.077(2) 0.0004(13) -0.0124(16) 0.0200(14)
C6 0.0497(17) 0.0429(15) 0.0697(18) 0.0069(13) -0.0084(14) 0.0176(13)

loop_
_atom_type_symbol
_atom_type_description
_atom_type_scat_dispersion_real
_atom_type_scat_dispersion_imag
_atom_type_scat_source
C C 0.0033 0.0016 'International Tables Vol C Tables 4.2.6.8 and 6.1.1.4'
H H 0.0000 0.0000 'International Tables Vol C Tables 4.2.6.8 and 6.1.1.4'
N N 0.0061 0.0033 'International Tables Vol C Tables 4.2.6.8 and 6.1.1.4'
O O 0.0106 0.0060 'International Tables Vol C Tables 4.2.6.8 and 6.1.1.4'
Cl Cl 0.1484 0.1585 'International Tables Vol C Tables 4.2.6.8 and 6.1.1.4'
Mn Mn 0.3368 0.7283 'International Tables Vol C Tables 4.2.6.8 and 6.1.1.4'

loop_
_geom_angle_atom_site_label_1
_geom_angle_atom_site_label_2
_geom_angle_atom_site_label_3
_geom_angle
_geom_angle_site_symmetry_1
_geom_angle_site_symmetry_3
_geom_angle_publ_flag
O1 Mn1 O1 180.00(6) 5_556 2 ?
O1 Mn1 O1 95.62(7) 5_556 6_556 ?
O1 Mn1 O1 84.38(7) 2 6_556 ?
O1 Mn1 O1 95.62(7) 5_556 4_556 ?
O1 Mn1 O1 84.38(7) 2 4_556 ?
O1 Mn1 O1 95.62(7) 6_556 4_556 ?
O1 Mn1 O1 84.38(7) 5_556 . ?
O1 Mn1 O1 95.62(7) 2 . ?
O1 Mn1 O1 84.38(7) 6_556 . ?
O1 Mn1 O1 180.00(8) 4_556 . ?
O1 Mn1 O1 84.38(7) 5_556 3 ?
O1 Mn1 O1 95.62(7) 2 3 ?
O1 Mn1 O1 180.0 6_556 3 ?
O1 Mn1 O1 84.38(7) 4_556 3 ?
O1 Mn1 O1 95.62(7) . 3 ?
O3 Cl1 O2 111.8(4) . 2_665 ?
O3 Cl1 O2 111.8(4) . . ?
O2 Cl1 O2 107.0(4) 2_665 . ?
O3 Cl1 O2 111.8(4) . 3_565 ?
O2 Cl1 O2 107.0(4) 2_665 3_565 ?
O2 Cl1 O2 107.0(4) . 3_565 ?
N1 O1 Mn1 124.88(14) . . ?
C1 N1 O1 120.9(2) . . ?
C1 N1 C6 120.1(2) . . ?
O1 N1 C6 119.0(2) . . ?
N1 C1 C2 121.1(3) . . ?
N1 C1 H1 119.5 . . ?
C2 C1 H1 119.5 . . ?
C1 C2 C3 120.1(3) . . ?
C1 C2 H2 119.9 . . ?
C3 C2 H2 119.9 . . ?
C5 C3 C2 116.5(2) . . ?
C5 C3 C4 122.5(3) . . ?
C2 C3 C4 121.0(3) . . ?
C3 C4 C4 112.6(3) . 4_565 ?
C3 C4 H4A 109.1 . . ?
C4 C4 H4A 109.1 4_565 . ?
C3 C4 H4B 109.1 . . ?
C4 C4 H4B 109.1 4_565 . ?
H4A C4 H4B 107.8 . . ?
C6 C5 C3 121.3(3) . . ?
C6 C5 H5 119.3 . . ?
C3 C5 H5 119.3 . . ?
N1 C6 C5 120.8(3) . . ?
N1 C6 H6 119.6 . . ?
C5 C6 H6 119.6 . . ?

loop_
_geom_bond_atom_site_label_1
_geom_bond_atom_site_label_2
_geom_bond_distance
_geom_bond_site_symmetry_2
_geom_bond_publ_flag
Mn1 O1 2.1748(17) 5_556 ?
Mn1 O1 2.1748(17) 2 ?
Mn1 O1 2.1748(17) 6_556 ?
Mn1 O1 2.1748(17) 4_556 ?
Mn1 O1 2.1748(17) . ?
Mn1 O1 2.1748(17) 3 ?
Cl1 O3 1.308(9) . ?
Cl1 O2 1.352(5) 2_665 ?
Cl1 O2 1.352(5) . ?
Cl1 O2 1.352(5) 3_565 ?
O1 N1 1.336(3) . ?
N1 C1 1.331(4) . ?
N1 C6 1.339(3) . ?
C1 C2 1.372(4) . ?
C1 H1 0.9300 . ?
C2 C3 1.400(4) . ?
C2 H2 0.9300 . ?
C3 C5 1.376(4) . ?
C3 C4 1.505(4) . ?
C4 C4 1.522(6) 4_565 ?
C4 H4A 0.9700 . ?
C4 H4B 0.9700 . ?
C5 C6 1.362(4) . ?
C5 H5 0.9300 . ?
C6 H6 0.9300 . ?
